data_4341446
loop_
_publ_author_name
'Gardinier, James R.'
'Hewage, Jeewantha S.'
'Lindeman, Sergey V.'

_publ_section_title
;
 Isomer Dependence in the Assembly and Lability of Silver(I)
 Trifluoromethanesulfonate Complexes of the Heteroditopic Ligands, 2-, 3-,
 and 4-[Di(1H-pyrazolyl)methyl]phenyl(di-p-tolyl)phosphine
;
_journal_name_full 'Inorganic Chemistry'
_journal_page_first 141106150122003
_journal_paper_doi 10.1021/ic5019357
_journal_year 2014
_chemical_formula_moiety 'C27 H25 Ag N4 P, C F3 O3 S'
_chemical_formula_sum 'C28 H25 Ag F3 N4 O3 P S'
_chemical_formula_weight 693.42
_chemical_name_systematic
;
 ? 
;
_space_group_crystal_system orthorhombic
_space_group_IT_number 61
_space_group_name_Hall '-P 2ac 2ab'
_space_group_name_H-M_alt 'P b c a'
_symmetry_space_group_name_Hall '-P 2ac 2ab'
_symmetry_space_group_name_H-M 'P b c a'
_atom_sites_solution_hydrogens geom
_atom_sites_solution_primary iterative
_atom_sites_solution_secondary difmap
_audit_creation_date 2014-01-29
_audit_creation_method
;
Olex2 1.2
(compiled 2013.11.15 svn.r2834 for OlexSys, GUI svn.r4720)
;
_cell_angle_alpha 90.00
_cell_angle_beta 90.00
_cell_angle_gamma 90.00
_cell_formula_units_Z 8
_cell_length_a 21.8299(3)
_cell_length_b 13.12475(11)
_cell_length_c 22.6416(3)
_cell_measurement_reflns_used 14020
_cell_measurement_temperature 100.00(10)
_cell_measurement_theta_max 73.5440
_cell_measurement_theta_min 3.8650
_cell_volume 6487.09(14)
_computing_cell_refinement
;
CrysAlisPro, Agilent Technologies,
Version 1.171.36.28 (release 01-02-2013 CrysAlis171 .NET)
(compiled Feb  1 2013,16:14:44)
;
_computing_data_collection
;
CrysAlisPro, Agilent Technologies,
Version 1.171.36.28 (release 01-02-2013 CrysAlis171 .NET)
(compiled Feb  1 2013,16:14:44)
;
_computing_data_reduction
;
CrysAlisPro, Agilent Technologies,
Version 1.171.36.28 (release 01-02-2013 CrysAlis171 .NET)
(compiled Feb  1 2013,16:14:44)
;
_computing_molecular_graphics 'Olex2 (Dolomanov et al., 2009)'
_computing_publication_material 'Olex2 (Dolomanov et al., 2009)'
_computing_structure_refinement 'XL (Sheldrick, 2008)'
_computing_structure_solution 'olex2.solve (Bourhis et al., 2013)'
_diffrn_ambient_temperature 100.00(10)
_diffrn_detector_area_resol_mean 10.3756
_diffrn_measured_fraction_theta_full 0.994
_diffrn_measured_fraction_theta_max 0.981
_diffrn_measurement_device_type 'SuperNova, Dual, Cu at zero, Atlas'
_diffrn_measurement_method '\w scans'
_diffrn_orient_matrix_UB_11 -0.0288846000
_diffrn_orient_matrix_UB_12 -0.1070284000
_diffrn_orient_matrix_UB_13 0.0019371000
_diffrn_orient_matrix_UB_21 -0.0637636000
_diffrn_orient_matrix_UB_22 0.0469785000
_diffrn_orient_matrix_UB_23 -0.0104405000
_diffrn_orient_matrix_UB_31 0.0090738000
_diffrn_orient_matrix_UB_32 -0.0103516000
_diffrn_orient_matrix_UB_33 -0.0672138000
_diffrn_radiation_monochromator mirror
_diffrn_radiation_type CuK\a
_diffrn_radiation_wavelength 1.54184
_diffrn_reflns_av_R_equivalents 0.0473
_diffrn_reflns_av_unetI/netI 0.0304
_diffrn_reflns_limit_h_max 26
_diffrn_reflns_limit_h_min -27
_diffrn_reflns_limit_k_max 16
_diffrn_reflns_limit_k_min -16
_diffrn_reflns_limit_l_max 19
_diffrn_reflns_limit_l_min -27
_diffrn_reflns_number 33869
_diffrn_reflns_theta_full 72.00
_diffrn_reflns_theta_max 73.60
_diffrn_reflns_theta_min 3.90
_diffrn_source 'SuperNova (Cu) X-ray Source'
_exptl_absorpt_coefficient_mu 6.497
_exptl_absorpt_correction_T_max 0.703
_exptl_absorpt_correction_T_min 0.173
_exptl_absorpt_correction_type gaussian
_exptl_absorpt_process_details
;
CrysAlisPro, Agilent Technologies,
Version 1.171.36.28 (release 01-02-2013 CrysAlis171 .NET)
(compiled Feb  1 2013,16:14:44)
Numerical absorption correction based on gaussian integration over
            a multifaceted crystal model
;
_exptl_crystal_colour colourless
_exptl_crystal_colour_primary colourless
_exptl_crystal_density_diffrn 1.420
_exptl_crystal_density_method 'not measured'
_exptl_crystal_description needle
_exptl_crystal_F_000 2800
_exptl_crystal_size_max 0.647
_exptl_crystal_size_mid 0.0736
_exptl_crystal_size_min 0.0597
_refine_diff_density_max 0.705
_refine_diff_density_min -0.762
_refine_diff_density_rms 0.071
_refine_ls_extinction_method none
_refine_ls_goodness_of_fit_ref 1.070
_refine_ls_hydrogen_treatment mixed
_refine_ls_matrix_type full
_refine_ls_number_parameters 372
_refine_ls_number_reflns 6431
_refine_ls_number_restraints 0
_refine_ls_restrained_S_all 1.070
_refine_ls_R_factor_all 0.0378
_refine_ls_R_factor_gt 0.0331
_refine_ls_shift/su_max 0.001
_refine_ls_shift/su_mean 0.000
_refine_ls_structure_factor_coef Fsqd
_refine_ls_weighting_details 'calc w=1/[\s^2^(Fo^2^)+(0.0511P)^2^+1.8471P] where P=(Fo^2^+2Fc^2^)/3'
_refine_ls_weighting_scheme calc
_refine_ls_wR_factor_gt 0.0887
_refine_ls_wR_factor_ref 0.0922
_reflns_number_gt 5638
_reflns_number_total 6431
_reflns_threshold_expression >2sigma(I)
_cod_data_source_file ic5019357_si_002.cif
_cod_data_source_block 3_AgoL
_cod_database_code 4341446
_chemical_oxdiff_formula 'Ag S O3 C F3 C27 P N4 H25 Me O H'
_reflns_odcompleteness_completeness 99.94
_reflns_odcompleteness_iscentric 1
_reflns_odcompleteness_theta 66.97
_olex2_refinement_description
;
1. Others
 Fixed Uiso: H13(0.07) H12(0.098) H11(0.082) H23(0.053) H22(0.07) H21(0.066)
 H7(0.037) H6(0.046) H5(0.053) H4(0.055) H3(0.046) H32(0.043) H33(0.045)
 H35(0.057) H36(0.048) H37a(0.083) H37b(0.083) H37c(0.083) H42(0.05) H43(0.054)
 H45(0.045) H46(0.04) H47a(0.075) H47b(0.075) H47c(0.075)
 Fixed X: H13(0.196) H12(0.2235) H11(0.271) H23(0.3203) H22(0.414) H21(0.3896)
 H7(0.2116) H6(0.0987) H5(0.048) H4(0.0736) H3(0.1522) H32(0.0706) H33(-0.0072)
 H35(0.0987) H36(0.1764) H37a(-0.0501) H37b(-0.0256) H37c(-0.0013) H42(0.229)
 H43(0.3089) H45(0.3742) H46(0.2952) H47a(0.3994) H47b(0.4413) H47c(0.4001)
 Fixed Y: H13(0.5422) H12(0.6906) H11(0.8209) H23(0.4208) H22(0.4666)
 H21(0.6285) H7(0.4952) H6(0.5445) H5(0.6966) H4(0.7856) H3(0.7281) H32(0.3387)
 H33(0.2701) H35(0.2952) H36(0.3687) H37a(0.2219) H37b(0.2843) H37c(0.1712)
 H42(0.5866) H43(0.6103) H45(0.3302) H46(0.3072) H47a(0.5571) H47b(0.4819)
 H47c(0.4377)
 Fixed Z: H13(0.0761) H12(0.0125) H11(0.0795) H23(0.1897) H22(0.2484)
 H21(0.3008) H7(0.1834) H6(0.359) H5(0.3364) H4(0.2513) H3(0.1906) H32(0.2864)
 H33(0.3436) H35(0.4888) H36(0.4326) H37a(0.4339) H37b(0.4899) H37c(0.4777)
 H42(0.3822) H43(0.4483) H45(0.4091) H46(0.3419) H47a(0.4958) H47b(0.4575)
 H47c(0.5101)
;

loop_
_space_group_symop_id
_space_group_symop_operation_xyz
1 'x, y, z'
2 '-x+1/2, -y, z+1/2'
3 'x+1/2, -y+1/2, -z'
4 '-x, y+1/2, -z+1/2'
5 '-x, -y, -z'
6 'x-1/2, y, -z-1/2'
7 '-x-1/2, y-1/2, z'
8 'x, -y-1/2, z-1/2'

loop_
_atom_site_label
_atom_site_type_symbol
_atom_site_fract_x
_atom_site_fract_y
_atom_site_fract_z
_atom_site_U_iso_or_equiv
_atom_site_adp_type
_atom_site_occupancy
_atom_site_symmetry_multiplicity
_atom_site_calc_flag
_atom_site_refinement_flags_posn
Ag1 Ag 0.205616(8) 0.296437(12) 0.229927(8) 0.02809(8) Uani 1 1 d .
P1 P 0.18960(3) 0.41929(4) 0.30592(3) 0.02845(14) Uani 1 1 d .
N11 N 0.25811(14) 0.72163(17) 0.14677(11) 0.0430(6) Uani 1 1 d .
N12 N 0.23206(12) 0.62758(16) 0.14461(10) 0.0372(5) Uani 1 1 d .
N21 N 0.30527(12) 0.62412(17) 0.26292(12) 0.0416(6) Uani 1 1 d .
N22 N 0.28334(10) 0.55175(15) 0.22611(10) 0.0316(5) Uani 1 1 d .
C1 C 0.15751(12) 0.54528(17) 0.28848(12) 0.0304(5) Uani 1 1 d .
C2 C 0.17452(12) 0.60217(17) 0.23852(12) 0.0319(6) Uani 1 1 d .
C3 C 0.14200(14) 0.6907(2) 0.22510(14) 0.0385(7) Uani 1 1 d .
H3 H 0.1522 0.7281 0.1906 0.046 Uiso 1 1 calc R
C4 C 0.09504(14) 0.7251(2) 0.26124(16) 0.0455(8) Uani 1 1 d .
H4 H 0.0736 0.7856 0.2513 0.055 Uiso 1 1 calc R
C5 C 0.07951(14) 0.67200(19) 0.31114(16) 0.0439(7) Uani 1 1 d .
H5 H 0.0480 0.6966 0.3364 0.053 Uiso 1 1 calc R
C6 C 0.11005(13) 0.58184(19) 0.32474(14) 0.0385(6) Uani 1 1 d .
H6 H 0.0987 0.5445 0.3590 0.046 Uiso 1 1 calc R
C7 C 0.22446(12) 0.56427(16) 0.19737(12) 0.0305(5) Uani 1 1 d .
H7 H 0.2116 0.4952 0.1834 0.037 Uiso 1 1 calc R
C11 C 0.2563(2) 0.7561(3) 0.09163(15) 0.0685(13) Uani 1 1 d .
H11 H 0.2710 0.8209 0.0795 0.082 Uiso 1 1 calc R
C12 C 0.2298(3) 0.6843(3) 0.05383(17) 0.0817(16) Uani 1 1 d .
H12 H 0.2235 0.6906 0.0125 0.098 Uiso 1 1 calc R
C13 C 0.2149(2) 0.6037(3) 0.08857(15) 0.0587(10) Uani 1 1 d .
H13 H 0.1960 0.5422 0.0761 0.070 Uiso 1 1 calc R
C21 C 0.36227(16) 0.5931(2) 0.27531(17) 0.0548(10) Uani 1 1 d .
H21 H 0.3896 0.6285 0.3008 0.066 Uiso 1 1 calc R
C22 C 0.37650(15) 0.5032(2) 0.2465(2) 0.0581(10) Uani 1 1 d .
H22 H 0.4140 0.4666 0.2484 0.070 Uiso 1 1 calc R
C23 C 0.32537(13) 0.4782(2) 0.21472(16) 0.0442(7) Uani 1 1 d .
H23 H 0.3203 0.4208 0.1897 0.053 Uiso 1 1 calc R
C31 C 0.13119(13) 0.36350(17) 0.35331(12) 0.0317(5) Uani 1 1 d .
C32 C 0.07631(13) 0.3317(2) 0.32782(12) 0.0360(6) Uani 1 1 d .
H32 H 0.0706 0.3387 0.2864 0.043 Uiso 1 1 calc R
C33 C 0.03006(14) 0.29022(19) 0.36197(13) 0.0374(6) Uani 1 1 d .
H33 H -0.0072 0.2701 0.3436 0.045 Uiso 1 1 calc R
C34 C 0.03684(15) 0.2773(2) 0.42253(13) 0.0413(6) Uani 1 1 d .
C35 C 0.09245(17) 0.3057(2) 0.44771(14) 0.0473(7) Uani 1 1 d .
H35 H 0.0987 0.2952 0.4888 0.057 Uiso 1 1 calc R
C36 C 0.13910(15) 0.3490(2) 0.41421(13) 0.0402(6) Uani 1 1 d .
H36 H 0.1764 0.3687 0.4326 0.048 Uiso 1 1 calc R
C37 C -0.01450(18) 0.2350(3) 0.45919(15) 0.0551(9) Uani 1 1 d .
H37a H -0.0501 0.2219 0.4339 0.083 Uiso 1 1 calc GR
H37b H -0.0256 0.2843 0.4899 0.083 Uiso 1 1 calc GR
H37c H -0.0013 0.1712 0.4777 0.083 Uiso 1 1 calc GR
C41 C 0.25306(12) 0.44389(19) 0.35557(12) 0.0306(5) Uani 1 1 d .
C42 C 0.25841(14) 0.5341(2) 0.38755(14) 0.0416(7) Uani 1 1 d .
H42 H 0.2290 0.5866 0.3822 0.050 Uiso 1 1 calc R
C43 C 0.30611(15) 0.5481(2) 0.42696(14) 0.0452(7) Uani 1 1 d .
H43 H 0.3089 0.6103 0.4483 0.054 Uiso 1 1 calc R
C44 C 0.35010(12) 0.4727(2) 0.43606(12) 0.0370(6) Uani 1 1 d .
C45 C 0.34478(12) 0.3828(2) 0.40370(12) 0.0377(6) Uani 1 1 d .
H45 H 0.3742 0.3302 0.4091 0.045 Uiso 1 1 calc R
C46 C 0.29746(12) 0.3687(2) 0.36386(12) 0.0330(6) Uani 1 1 d .
H46 H 0.2952 0.3072 0.3419 0.040 Uiso 1 1 calc R
C47 C 0.40230(14) 0.4888(3) 0.47860(14) 0.0503(8) Uani 1 1 d .
H47a H 0.3994 0.5571 0.4958 0.075 Uiso 1 1 calc GR
H47b H 0.4413 0.4819 0.4575 0.075 Uiso 1 1 calc GR
H47c H 0.4001 0.4377 0.5101 0.075 Uiso 1 1 calc GR
S1 S 0.08623(3) 0.35035(4) 0.13554(3) 0.03408(15) Uani 1 1 d .
F1 F 0.02787(8) 0.52137(15) 0.11629(9) 0.0562(5) Uani 1 1 d .
F2 F -0.02691(9) 0.40583(18) 0.15709(9) 0.0616(5) Uani 1 1 d .
F3 F 0.04013(9) 0.48661(13) 0.20790(9) 0.0499(4) Uani 1 1 d .
O1 O 0.08586(14) 0.28230(15) 0.18526(10) 0.0551(6) Uani 1 1 d .
O2 O 0.14142(9) 0.41015(15) 0.12980(10) 0.0445(5) Uani 1 1 d .
O3 O 0.06360(12) 0.30848(17) 0.08129(9) 0.0479(5) Uani 1 1 d .
C10 C 0.02931(12) 0.4465(2) 0.15516(13) 0.0359(6) Uani 1 1 d .

loop_
_atom_site_aniso_label
_atom_site_aniso_U_11
_atom_site_aniso_U_22
_atom_site_aniso_U_33
_atom_site_aniso_U_23
_atom_site_aniso_U_13
_atom_site_aniso_U_12
Ag1 0.04669(12) 0.01619(10) 0.02140(12) 0.00047(6) 0.00380(7) 0.00476(6)
P1 0.0455(3) 0.0191(2) 0.0207(3) -0.0014(2) -0.0049(3) 0.0080(2)
N11 0.0775(17) 0.0248(10) 0.0269(12) 0.0039(9) -0.0141(12) -0.0175(10)
N12 0.0621(14) 0.0220(9) 0.0275(12) 0.0015(9) -0.0149(11) -0.0098(9)
N21 0.0629(14) 0.0188(10) 0.0431(15) 0.0069(9) -0.0265(12) -0.0128(9)
N22 0.0450(11) 0.0151(9) 0.0347(13) 0.0057(8) -0.0118(10) -0.0053(8)
C1 0.0447(12) 0.0192(9) 0.0273(13) -0.0030(10) -0.0128(11) 0.0069(9)
C2 0.0468(13) 0.0177(10) 0.0313(14) -0.0037(9) -0.0179(12) 0.0004(9)
C3 0.0514(15) 0.0234(11) 0.0408(17) 0.0031(11) -0.0203(13) 0.0002(10)
C4 0.0492(15) 0.0211(11) 0.066(2) -0.0050(13) -0.0235(15) 0.0080(11)
C5 0.0488(14) 0.0255(12) 0.057(2) -0.0086(13) -0.0159(15) 0.0108(11)
C6 0.0491(14) 0.0255(11) 0.0409(16) -0.0068(11) -0.0059(13) 0.0086(10)
C7 0.0457(12) 0.0173(9) 0.0285(13) 0.0002(10) -0.0122(12) -0.0052(9)
C11 0.134(4) 0.0439(17) 0.0276(17) 0.0131(14) -0.027(2) -0.037(2)
C12 0.159(5) 0.057(2) 0.0287(18) 0.0104(16) -0.039(2) -0.042(3)
C13 0.102(3) 0.0412(16) 0.0325(17) -0.0035(14) -0.0278(18) -0.0219(17)
C21 0.0643(18) 0.0318(14) 0.068(2) 0.0220(14) -0.0371(18) -0.0208(13)
C22 0.0492(16) 0.0312(14) 0.094(3) 0.0220(17) -0.0223(19) -0.0089(12)
C23 0.0453(14) 0.0244(11) 0.063(2) 0.0041(13) -0.0065(15) -0.0031(10)
C31 0.0520(14) 0.0202(10) 0.0228(13) -0.0014(9) -0.0042(11) 0.0060(9)
C32 0.0517(14) 0.0373(13) 0.0188(12) -0.0038(11) -0.0063(12) 0.0092(11)
C33 0.0534(15) 0.0315(12) 0.0273(14) 0.0000(10) -0.0066(13) 0.0001(10)
C34 0.0649(17) 0.0296(12) 0.0292(15) 0.0014(11) -0.0035(14) -0.0064(12)
C35 0.072(2) 0.0448(15) 0.0253(15) 0.0083(12) -0.0104(15) -0.0141(14)
C36 0.0600(16) 0.0371(13) 0.0235(14) 0.0037(11) -0.0123(13) -0.0060(12)
C37 0.077(2) 0.0522(18) 0.0362(18) 0.0072(15) -0.0054(17) -0.0234(16)
C41 0.0418(12) 0.0292(11) 0.0209(12) -0.0002(10) -0.0052(10) 0.0070(10)
C42 0.0544(15) 0.0323(12) 0.0381(16) -0.0082(12) -0.0157(14) 0.0138(11)
C43 0.0581(16) 0.0427(15) 0.0348(16) -0.0099(13) -0.0159(14) 0.0082(13)
C44 0.0398(13) 0.0506(15) 0.0205(13) 0.0029(12) -0.0019(11) 0.0064(11)
C45 0.0388(12) 0.0463(14) 0.0279(14) 0.0074(12) 0.0024(11) 0.0139(11)
C46 0.0423(13) 0.0322(12) 0.0246(14) 0.0002(11) 0.0037(11) 0.0093(10)
C47 0.0447(14) 0.074(2) 0.0326(17) -0.0019(16) -0.0060(13) 0.0065(14)
S1 0.0558(4) 0.0224(2) 0.0241(3) 0.0001(2) -0.0116(3) -0.0080(2)
F1 0.0524(9) 0.0554(10) 0.0608(13) 0.0300(10) 0.0036(9) 0.0138(8)
F2 0.0478(9) 0.0820(14) 0.0549(12) -0.0084(11) 0.0062(9) -0.0291(9)
F3 0.0627(10) 0.0388(8) 0.0482(11) -0.0128(8) -0.0129(9) 0.0047(7)
O1 0.111(2) 0.0271(9) 0.0271(11) 0.0065(8) -0.0069(13) 0.0050(11)
O2 0.0409(10) 0.0323(9) 0.0602(14) -0.0083(9) -0.0125(10) 0.0001(7)
O3 0.0737(14) 0.0472(11) 0.0229(10) -0.0065(9) -0.0081(10) -0.0193(10)
C10 0.0390(12) 0.0354(12) 0.0333(15) 0.0080(12) -0.0074(12) -0.0091(10)

loop_
_atom_type_symbol
_atom_type_description
_atom_type_scat_dispersion_real
_atom_type_scat_dispersion_imag
_atom_type_scat_source
C C 0.0181 0.0091 'International Tables Vol C Tables 4.2.6.8 and 6.1.1.4'
H H 0.0000 0.0000 'International Tables Vol C Tables 4.2.6.8 and 6.1.1.4'
Ag Ag 0.1306 4.2820 'International Tables Vol C Tables 4.2.6.8 and 6.1.1.4'
F F 0.0727 0.0534 'International Tables Vol C Tables 4.2.6.8 and 6.1.1.4'
N N 0.0311 0.0180 'International Tables Vol C Tables 4.2.6.8 and 6.1.1.4'
O O 0.0492 0.0322 'International Tables Vol C Tables 4.2.6.8 and 6.1.1.4'
P P 0.2955 0.4335 'International Tables Vol C Tables 4.2.6.8 and 6.1.1.4'
S S 0.3331 0.5567 'International Tables Vol C Tables 4.2.6.8 and 6.1.1.4'

loop_
_exptl_crystal_face_index_h
_exptl_crystal_face_index_k
_exptl_crystal_face_index_l
_exptl_crystal_face_perp_dist
_exptl_oxdiff_crystal_face_indexfrac_h
_exptl_oxdiff_crystal_face_indexfrac_k
_exptl_oxdiff_crystal_face_indexfrac_l
_exptl_oxdiff_crystal_face_x
_exptl_oxdiff_crystal_face_y
_exptl_oxdiff_crystal_face_z
-14 0 1 0.0485 -13.9972 0.0070 0.9928 0.4055 0.8825 -0.1938
14 0 -1 0.0251 13.9972 -0.0070 -0.9928 -0.4055 -0.8825 0.1938
-1 0 -15 0.0374 -0.9887 0.0216 -14.9986 -0.0028 0.2207 0.9989
1 0 15 0.0224 0.9887 -0.0216 14.9986 0.0028 -0.2207 -0.9989
3 8 0 0.3071 3.0051 7.9980 0.0126 -0.9428 0.1840 -0.0564
-3 -8 0 0.3071 -3.0051 -7.9980 -0.0126 0.9428 -0.1840 0.0564

loop_
_geom_angle_atom_site_label_1
_geom_angle_atom_site_label_2
_geom_angle_atom_site_label_3
_geom_angle
_geom_angle_site_symmetry_1
_geom_angle_site_symmetry_3
P1 Ag1 N21 113.53(6) . 7_655
N11 Ag1 P1 160.73(7) 7_655 .
N11 Ag1 N21 83.37(8) 7_655 7_655
C1 P1 Ag1 120.61(9) . .
C31 P1 Ag1 104.84(8) . .
C31 P1 C1 102.80(12) . .
C41 P1 Ag1 117.12(8) . .
C41 P1 C1 105.32(11) . .
C41 P1 C31 103.98(12) . .
N12 N11 Ag1 124.70(18) . 7_665
C11 N11 Ag1 130.1(2) . 7_665
C11 N11 N12 105.2(2) . .
N11 N12 C7 122.2(2) . .
C13 N12 N11 111.0(2) . .
C13 N12 C7 126.8(2) . .
N22 N21 Ag1 115.88(16) . 7_665
C21 N21 Ag1 116.41(18) . 7_665
C21 N21 N22 104.2(3) . .
N21 N22 C7 120.7(2) . .
N21 N22 C23 112.2(2) . .
C23 N22 C7 126.5(2) . .
C2 C1 P1 123.4(2) . .
C2 C1 C6 118.9(2) . .
C6 C1 P1 117.5(2) . .
C1 C2 C7 120.7(2) . .
C3 C2 C1 118.9(3) . .
C3 C2 C7 120.3(3) . .
C2 C3 H3 119.4 . .
C4 C3 C2 121.2(3) . .
C4 C3 H3 119.4 . .
C3 C4 H4 119.9 . .
C5 C4 C3 120.3(3) . .
C5 C4 H4 119.9 . .
C4 C5 H5 120.1 . .
C4 C5 C6 119.7(3) . .
C6 C5 H5 120.1 . .
C1 C6 H6 119.5 . .
C5 C6 C1 120.9(3) . .
C5 C6 H6 119.5 . .
N12 C7 C2 113.3(2) . .
N12 C7 H7 106.8 . .
N22 C7 N12 109.3(2) . .
N22 C7 C2 113.5(2) . .
N22 C7 H7 106.8 . .
C2 C7 H7 106.8 . .
N11 C11 H11 124.5 . .
N11 C11 C12 111.0(3) . .
C12 C11 H11 124.5 . .
C11 C12 H12 127.2 . .
C13 C12 C11 105.6(3) . .
C13 C12 H12 127.2 . .
N12 C13 H13 126.4 . .
C12 C13 N12 107.1(3) . .
C12 C13 H13 126.4 . .
N21 C21 H21 124.2 . .
N21 C21 C22 111.6(3) . .
C22 C21 H21 124.2 . .
C21 C22 H22 127.2 . .
C23 C22 C21 105.7(3) . .
C23 C22 H22 127.2 . .
N22 C23 C22 106.3(3) . .
N22 C23 H23 126.8 . .
C22 C23 H23 126.8 . .
C32 C31 P1 118.6(2) . .
C32 C31 C36 118.2(3) . .
C36 C31 P1 123.2(2) . .
C31 C32 H32 119.5 . .
C33 C32 C31 120.9(3) . .
C33 C32 H32 119.5 . .
C32 C33 H33 119.3 . .
C32 C33 C34 121.5(3) . .
C34 C33 H33 119.3 . .
C33 C34 C35 117.7(3) . .
C33 C34 C37 120.7(3) . .
C35 C34 C37 121.6(3) . .
C34 C35 H35 119.2 . .
C36 C35 C34 121.6(3) . .
C36 C35 H35 119.2 . .
C31 C36 H36 120.0 . .
C35 C36 C31 120.1(3) . .
C35 C36 H36 120.0 . .
C34 C37 H37a 109.5 . .
C34 C37 H37b 109.5 . .
C34 C37 H37c 109.5 . .
H37a C37 H37b 109.5 . .
H37a C37 H37c 109.5 . .
H37b C37 H37c 109.5 . .
C42 C41 P1 122.53(19) . .
C42 C41 C46 118.2(2) . .
C46 C41 P1 119.2(2) . .
C41 C42 H42 119.6 . .
C43 C42 C41 120.7(3) . .
C43 C42 H42 119.6 . .
C42 C43 H43 119.3 . .
C42 C43 C44 121.3(3) . .
C44 C43 H43 119.3 . .
C43 C44 C45 117.8(3) . .
C43 C44 C47 121.1(3) . .
C45 C44 C47 121.1(3) . .
C44 C45 H45 119.4 . .
C46 C45 C44 121.2(2) . .
C46 C45 H45 119.4 . .
C41 C46 H46 119.6 . .
C45 C46 C41 120.8(3) . .
C45 C46 H46 119.6 . .
C44 C47 H47a 109.5 . .
C44 C47 H47b 109.5 . .
C44 C47 H47c 109.5 . .
H47a C47 H47b 109.5 . .
H47a C47 H47c 109.5 . .
H47b C47 H47c 109.5 . .
O1 S1 O2 114.39(15) . .
O1 S1 C10 103.60(14) . .
O2 S1 C10 102.36(12) . .
O3 S1 O1 115.54(13) . .
O3 S1 O2 114.77(14) . .
O3 S1 C10 103.83(14) . .
F1 C10 S1 111.6(2) . .
F1 C10 F2 107.3(2) . .
F1 C10 F3 108.0(2) . .
F2 C10 S1 110.9(2) . .
F3 C10 S1 111.86(18) . .
F3 C10 F2 107.0(2) . .

loop_
_geom_bond_atom_site_label_1
_geom_bond_atom_site_label_2
_geom_bond_distance
_geom_bond_site_symmetry_2
Ag1 P1 2.3839(6) .
Ag1 N11 2.266(2) 7_655
Ag1 N21 2.394(2) 7_655
P1 C1 1.839(2) .
P1 C31 1.820(3) .
P1 C41 1.813(3) .
N11 Ag1 2.266(2) 7_665
N11 C11 1.328(4) .
N12 N11 1.360(3) .
N12 C7 1.464(3) .
N12 C13 1.360(4) .
N21 Ag1 2.394(2) 7_665
N21 C21 1.339(4) .
N22 N21 1.351(3) .
N22 C7 1.450(3) .
N22 C23 1.356(4) .
C1 C6 1.406(4) .
C2 C1 1.405(4) .
C2 C3 1.395(3) .
C3 H3 0.9500 .
C4 C3 1.387(5) .
C4 H4 0.9500 .
C5 C4 1.370(5) .
C5 H5 0.9500 .
C6 C5 1.393(3) .
C6 H6 0.9500 .
C7 C2 1.518(4) .
C7 H7 1.0000 .
C11 H11 0.9500 .
C12 C11 1.398(5) .
C12 H12 0.9500 .
C13 C12 1.358(5) .
C13 H13 0.9500 .
C21 H21 0.9500 .
C22 C21 1.383(5) .
C22 H22 0.9500 .
C23 C22 1.368(5) .
C23 H23 0.9500 .
C31 C32 1.394(4) .
C31 C36 1.403(4) .
C32 H32 0.9500 .
C32 C33 1.384(4) .
C33 H33 0.9500 .
C33 C34 1.389(4) .
C34 C35 1.392(5) .
C34 C37 1.501(5) .
C35 H35 0.9500 .
C35 C36 1.391(5) .
C36 H36 0.9500 .
C37 H37a 0.9800 .
C37 H37b 0.9800 .
C37 H37c 0.9800 .
C41 C42 1.393(4) .
C41 C46 1.396(3) .
C42 H42 0.9500 .
C42 C43 1.384(4) .
C43 H43 0.9500 .
C43 C44 1.394(4) .
C44 C45 1.394(4) .
C44 C47 1.507(4) .
C45 H45 0.9500 .
C45 C46 1.384(4) .
C46 H46 0.9500 .
C47 H47a 0.9800 .
C47 H47b 0.9800 .
C47 H47c 0.9800 .
S1 O1 1.437(2) .
S1 O2 1.444(2) .
S1 O3 1.433(2) .
S1 C10 1.826(3) .
F1 C10 1.319(3) .
F2 C10 1.339(3) .
F3 C10 1.326(3) .

loop_
_geom_torsion_atom_site_label_1
_geom_torsion_atom_site_label_2
_geom_torsion_atom_site_label_3
_geom_torsion_atom_site_label_4
_geom_torsion
_geom_torsion_site_symmetry_1
_geom_torsion_site_symmetry_4
Ag1 P1 C1 C2 -41.3(2) . .
Ag1 P1 C1 C6 133.45(18) . .
Ag1 P1 C31 C32 -54.1(2) . .
Ag1 P1 C31 C36 124.6(2) . .
Ag1 P1 C41 C42 157.4(2) . .
Ag1 P1 C41 C46 -24.7(3) . .
Ag1 N11 C11 C12 -180.0(4) 7_665 .
Ag1 N21 C21 C22 -128.4(3) 7_665 .
P1 C1 C6 C5 -173.9(2) . .
P1 C31 C32 C33 -179.0(2) . .
P1 C31 C36 C35 -179.9(2) . .
P1 C41 C42 C43 177.1(3) . .
P1 C41 C46 C45 -176.6(2) . .
N11 Ag1 P1 C1 61.3(2) 7_655 .
N11 Ag1 P1 C31 176.3(2) 7_655 .
N11 Ag1 P1 C41 -69.1(2) 7_655 .
N11 N12 C7 N22 -54.9(3) . .
N11 N12 C7 C2 72.7(3) . .
N11 N12 C13 C12 -0.4(5) . .
N12 N11 C11 C12 -0.6(6) . .
N12 C7 C2 C1 174.3(2) . .
N12 C7 C2 C3 -1.4(3) . .
N12 C13 C12 C11 0.0(6) . .
N21 Ag1 P1 C1 -148.89(13) 7_655 .
N21 Ag1 P1 C31 -33.87(11) 7_655 .
N21 Ag1 P1 C41 80.74(12) 7_655 .
N21 N22 C7 N12 82.6(3) . .
N21 N22 C7 C2 -44.9(3) . .
N21 N22 C23 C22 1.1(4) . .
N22 N21 C21 C22 0.5(4) . .
N22 C7 C2 C1 -60.4(3) . .
N22 C7 C2 C3 124.0(2) . .
N22 C23 C22 C21 -0.7(4) . .
C1 P1 C31 C32 72.8(2) . .
C1 P1 C31 C36 -108.5(2) . .
C1 P1 C41 C42 20.2(3) . .
C1 P1 C41 C46 -161.9(2) . .
C1 C2 C3 C4 2.4(4) . .
C1 C6 C5 C4 1.2(4) . .
C2 C1 C6 C5 1.0(4) . .
C3 C2 C1 P1 171.86(19) . .
C3 C2 C1 C6 -2.8(4) . .
C5 C4 C3 C2 -0.2(4) . .
C6 C5 C4 C3 -1.6(4) . .
C7 N12 N11 Ag1 0.4(4) . 7_665
C7 N12 N11 C11 -179.0(3) . .
C7 N12 C13 C12 179.2(4) . .
C7 N22 N21 Ag1 -43.8(3) . 7_665
C7 N22 N21 C21 -173.0(2) . .
C7 N22 C23 C22 172.5(3) . .
C7 C2 C1 P1 -3.9(3) . .
C7 C2 C1 C6 -178.5(2) . .
C7 C2 C3 C4 178.2(2) . .
C13 N12 N11 Ag1 -180.0(3) . 7_665
C13 N12 N11 C11 0.6(4) . .
C13 N12 C7 N22 125.6(3) . .
C13 N12 C7 C2 -106.8(4) . .
C13 C12 C11 N11 0.4(7) . .
C23 N22 N21 Ag1 128.2(2) . 7_665
C23 N22 N21 C21 -1.0(3) . .
C23 N22 C7 N12 -88.2(3) . .
C23 N22 C7 C2 144.3(3) . .
C23 C22 C21 N21 0.1(4) . .
C31 P1 C1 C2 -157.3(2) . .
C31 P1 C1 C6 17.4(2) . .
C31 P1 C41 C42 -87.5(3) . .
C31 P1 C41 C46 90.3(2) . .
C31 C32 C33 C34 -1.0(4) . .
C32 C31 C36 C35 -1.2(4) . .
C32 C33 C34 C35 -1.3(4) . .
C32 C33 C34 C37 178.2(3) . .
C33 C34 C35 C36 2.3(5) . .
C34 C35 C36 C31 -1.1(5) . .
C36 C31 C32 C33 2.2(4) . .
C37 C34 C35 C36 -177.2(3) . .
C41 P1 C1 C2 94.1(2) . .
C41 P1 C1 C6 -91.2(2) . .
C41 P1 C31 C32 -177.60(19) . .
C41 P1 C31 C36 1.1(2) . .
C41 C42 C43 C44 -0.1(5) . .
C42 C41 C46 C45 1.3(4) . .
C42 C43 C44 C45 0.5(5) . .
C42 C43 C44 C47 179.4(3) . .
C43 C44 C45 C46 0.0(4) . .
C44 C45 C46 C41 -0.9(4) . .
C46 C41 C42 C43 -0.8(5) . .
C47 C44 C45 C46 -178.8(3) . .
O1 S1 C10 F1 174.0(2) . .
O1 S1 C10 F2 -66.5(2) . .
O1 S1 C10 F3 52.8(2) . .
O2 S1 C10 F1 54.8(2) . .
O2 S1 C10 F2 174.3(2) . .
O2 S1 C10 F3 -66.4(2) . .
O3 S1 C10 F1 -64.9(2) . .
O3 S1 C10 F2 54.6(2) . .
O3 S1 C10 F3 173.89(19) . .

loop_
_smtbx_masks_void_nr
_smtbx_masks_void_average_x
_smtbx_masks_void_average_y
_smtbx_masks_void_average_z
_smtbx_masks_void_volume
_smtbx_masks_void_count_electrons
1 0.000 0.000 0.000 285.7 63.4
2 0.000 0.500 0.500 285.7 63.4
3 0.500 0.000 0.500 285.7 63.4
4 0.500 0.500 0.000 285.7 63.4
